data_7231962
loop_
_publ_author_name
'Kobayashi, Jun'
'Misawa, Toshiyuki'
'Umeda, Chihiro'
'Isono, Toru'
'Ono, Seiji'
'Naruke, Haruo'
'Okamura, Yosuke'
'Koguchi, Shinichi'
'Higuchi, Masashi'
'Nagase, Yu'
'Ito, Takeru'

_publ_section_title
;
 Controlled introduction of metal cations into polymerizable ionic
 liquid-polyoxomolybdate hybrid crystals
;
_journal_issue 4
_journal_name_full CrystEngComm
_journal_page_first 629
_journal_paper_doi 10.1039/C8CE01658E
_journal_volume 21
_journal_year 2019
_chemical_formula_moiety 'C32 H56 Ag2 Mo8 N6 O32'
_chemical_formula_sum 'C32 H56 Ag2 Mo8 N6 O32'
_chemical_formula_weight 2020.07
_space_group_crystal_system triclinic
_space_group_IT_number 2
_space_group_name_Hall '-P 1'
_space_group_name_H-M_alt 'P -1'
_symmetry_space_group_name_Hall '-P 1'
_symmetry_space_group_name_H-M 'P -1'
_atom_sites_solution_hydrogens geom
_atom_sites_solution_primary direct
_atom_sites_solution_secondary difmap
_audit_update_record
;
2018-09-28 deposited with the CCDC.
2018-12-07 downloaded from the CCDC.
;
_cell_angle_alpha 87.894(12)
_cell_angle_beta 72.005(9)
_cell_angle_gamma 75.7836(10)
_cell_formula_units_Z 1
_cell_length_a 9.5969(7)
_cell_length_b 10.9992(12)
_cell_length_c 14.5293(12)
_cell_measurement_reflns_used 3732
_cell_measurement_temperature 93
_cell_measurement_theta_max 27.50
_cell_measurement_theta_min 3.10
_cell_volume 1412.7(2)
_computing_cell_refinement 'CrystalClear-SM Expert 2.1 b45'
_computing_data_collection 'CrystalClear-SM Expert 2.1 b45 (Rigaku, 2015)'
_computing_data_reduction 'CrystalClear-SM Expert 2.1 b45'
_computing_molecular_graphics 'CrystalStructure 4.3'
_computing_publication_material 'CrystalStructure 4.3 (Rigaku, 2018)'
_computing_structure_refinement 'SHELXL Version 2014/7 (Sheldrick, 2008)'
_computing_structure_solution 'Superflip (Palatinus, et al., 2007)'
_diffrn_ambient_temperature 93
_diffrn_detector_area_resol_mean 5.814
_diffrn_measured_fraction_theta_full 0.997
_diffrn_measured_fraction_theta_max 0.993
_diffrn_measurement_device_type 'Rigaku XtaLAB P200'
_diffrn_measurement_method \w
_diffrn_radiation_type 'Mo K\a'
_diffrn_radiation_wavelength 0.71075
_diffrn_reflns_av_R_equivalents 0.0470
_diffrn_reflns_av_unetI/netI 0.0401
_diffrn_reflns_Laue_measured_fraction_full 0.997
_diffrn_reflns_Laue_measured_fraction_max 0.993
_diffrn_reflns_limit_h_max 12
_diffrn_reflns_limit_h_min -12
_diffrn_reflns_limit_k_max 14
_diffrn_reflns_limit_k_min -14
_diffrn_reflns_limit_l_max 18
_diffrn_reflns_limit_l_min -18
_diffrn_reflns_number 25493
_diffrn_reflns_point_group_measured_fraction_full 0.997
_diffrn_reflns_point_group_measured_fraction_max 0.993
_diffrn_reflns_theta_full 25.242
_diffrn_reflns_theta_max 27.533
_diffrn_reflns_theta_min 3.096
_diffrn_standards_number 0
_exptl_absorpt_coefficient_mu 2.478
_exptl_absorpt_correction_T_max 0.928
_exptl_absorpt_correction_T_min 0.788
_exptl_absorpt_correction_type multi-scan
_exptl_absorpt_process_details 'REQAB (Rigaku, 1998)'
_exptl_crystal_colour colorless
_exptl_crystal_density_diffrn 2.374
_exptl_crystal_density_method 'not measured'
_exptl_crystal_description fiber
_exptl_crystal_F_000 976.00
_exptl_crystal_size_max 0.300
_exptl_crystal_size_mid 0.030
_exptl_crystal_size_min 0.030
_refine_diff_density_max 1.07
_refine_diff_density_min -1.26
_refine_ls_extinction_method none
_refine_ls_goodness_of_fit_ref 0.937
_refine_ls_hydrogen_treatment constr
_refine_ls_number_parameters 365
_refine_ls_number_reflns 6479
_refine_ls_number_restraints 0
_refine_ls_R_factor_all 0.0370
_refine_ls_R_factor_gt 0.0246
_refine_ls_shift/su_max 0.001
_refine_ls_structure_factor_coef Fsqd
_refine_ls_weighting_details 'w = 1/[\s^2^(Fo^2^)+(0.0316P)^2^] where P=(Fo^2^+2Fc^2^)/3'
_refine_ls_weighting_scheme calc
_refine_ls_wR_factor_gt 0.0546
_refine_ls_wR_factor_ref 0.0577
_reflns_Friedel_coverage 0.000
_reflns_number_gt 5141
_reflns_number_total 6479
_reflns_threshold_expression F^2^>2.0\s(F^2^)
_cod_data_source_file c8ce01658e1.cif
_cod_data_source_block 20150908_Koba_b
_cod_depositor_comments 'Adding full bibliography for 7231962--7231964.cif.'
_cod_database_code 7231962

loop_
_space_group_symop_id
_space_group_symop_operation_xyz
1 +X,+Y,+Z
2 -X,-Y,-Z

loop_
_atom_site_label
_atom_site_type_symbol
_atom_site_fract_x
_atom_site_fract_y
_atom_site_fract_z
_atom_site_U_iso_or_equiv
_atom_site_adp_type
_atom_site_occupancy
_atom_site_site_symmetry_order
_atom_site_calc_flag
_atom_site_refinement_flags_posn
_atom_site_refinement_flags_adp
Ag1 Ag 1.00196(3) 0.03786(2) -0.10354(2) 0.01601(6) Uani 1 1 d . .
Mo1 Mo 0.62787(3) 0.23269(2) -0.13368(2) 0.00886(6) Uani 1 1 d . .
Mo2 Mo 0.66066(3) -0.11064(2) -0.00721(2) 0.00717(6) Uani 1 1 d . .
Mo3 Mo 0.62821(3) -0.14006(2) 0.22434(2) 0.00882(6) Uani 1 1 d . .
Mo4 Mo 0.61854(3) 0.16471(2) 0.08852(2) 0.00803(6) Uani 1 1 d . .
O1 O 0.5589(3) 0.2476(2) 0.19638(17) 0.0123(4) Uani 1 1 d . .
O2 O 0.5846(3) 0.2925(2) -0.00215(17) 0.0112(4) Uani 1 1 d . .
O3 O 0.5698(3) -0.0424(2) 0.32416(18) 0.0155(5) Uani 1 1 d . .
O4 O 0.8214(3) -0.1633(2) 0.18165(18) 0.0136(5) Uani 1 1 d . .
O5 O 0.8208(3) 0.1778(2) -0.16673(18) 0.0143(5) Uani 1 1 d . .
O6 O 0.6057(2) 0.0628(2) -0.03924(16) 0.0088(4) Uani 1 1 d . .
O7 O 0.6021(2) -0.0027(2) 0.12719(16) 0.0097(4) Uani 1 1 d . .
O8 O 0.6201(3) -0.2979(2) 0.27871(17) 0.0133(5) Uani 1 1 d . .
O9 O 0.8146(3) 0.1326(2) 0.05147(18) 0.0130(5) Uani 1 1 d . .
O10 O 0.6129(3) 0.1213(2) -0.23585(17) 0.0115(4) Uani 1 1 d . .
O11 O 0.8522(3) -0.1378(2) -0.03437(17) 0.0127(4) Uani 1 1 d . .
O12 O 0.6325(2) -0.1840(2) -0.10345(17) 0.0104(4) Uani 1 1 d . .
O13 O 0.6002(3) 0.3741(2) -0.18569(18) 0.0154(5) Uani 1 1 d . .
O14 O 0.6100(2) -0.2259(2) 0.09165(16) 0.0097(4) Uani 1 1 d . .
O15 O -0.1223(4) 0.3695(4) 0.4640(3) 0.0464(9) Uani 1 1 d . .
O16 O 0.1202(3) 0.3272(3) 0.3702(2) 0.0296(7) Uani 1 1 d . .
N1 N 0.1614(3) 0.4959(3) 0.1458(2) 0.0132(5) Uani 1 1 d . .
N2 N 0.1881(3) 0.5440(3) -0.0025(2) 0.0138(6) Uani 1 1 d . .
N3 N 1.0973(4) -0.0913(4) -0.2468(3) 0.0307(8) Uani 1 1 d . .
C1 C 0.2532(4) 0.4726(3) 0.0562(3) 0.0135(6) Uani 1 1 d . .
H1 H 0.3495 0.4147 0.0368 0.016 Uiso 1 1 calc R U
C2 C 0.0515(4) 0.6182(3) 0.0524(3) 0.0157(7) Uani 1 1 d . .
H2 H -0.0171 0.6793 0.0291 0.019 Uiso 1 1 calc R U
C3 C 0.0335(4) 0.5879(3) 0.1456(3) 0.0170(7) Uani 1 1 d . .
H3 H -0.0504 0.6227 0.2003 0.020 Uiso 1 1 calc R U
C4 C 0.2537(4) 0.5442(3) -0.1081(3) 0.0173(7) Uani 1 1 d . .
H4A H 0.1841 0.6047 -0.1347 0.021 Uiso 1 1 calc R U
H4B H 0.3502 0.5678 -0.1240 0.021 Uiso 1 1 calc R U
H4C H 0.2707 0.4601 -0.1362 0.021 Uiso 1 1 calc R U
C5 C 0.1935(4) 0.4400(3) 0.2328(3) 0.0150(6) Uani 1 1 d . .
H5A H 0.1944 0.5069 0.2762 0.018 Uiso 1 1 calc R U
H5B H 0.2947 0.3809 0.2139 0.018 Uiso 1 1 calc R U
C6 C 0.0766(5) 0.3713(4) 0.2861(3) 0.0284(9) Uani 1 1 d . .
H6A H -0.0260 0.4283 0.3051 0.034 Uiso 1 1 calc R U
H6B H 0.0782 0.3002 0.2456 0.034 Uiso 1 1 calc R U
C7 C 0.0110(5) 0.3332(4) 0.4549(3) 0.0243(8) Uani 1 1 d . .
C8 C 0.0774(5) 0.2857(4) 0.5344(3) 0.0271(8) Uani 1 1 d . .
C9 C -0.0171(7) 0.2724(5) 0.6205(3) 0.0379(11) Uani 1 1 d . .
H9A H -0.1228 0.2927 0.6302 0.045 Uiso 1 1 calc R U
H9B H 0.0210 0.2426 0.6724 0.045 Uiso 1 1 calc R U
C10 C 0.2469(6) 0.2560(6) 0.5109(4) 0.0416(12) Uani 1 1 d . .
H10A H 0.2939 0.1938 0.4567 0.050 Uiso 1 1 calc R U
H10B H 0.2753 0.2221 0.5677 0.050 Uiso 1 1 calc R U
H10C H 0.2816 0.3328 0.4930 0.050 Uiso 1 1 calc R U
C11 C 0.5075(4) -0.3319(3) 0.3592(2) 0.0164(7) Uani 1 1 d . .
H11A H 0.4065 -0.3001 0.3508 0.020 Uiso 1 1 calc R U
H11B H 0.5064 -0.2930 0.4199 0.020 Uiso 1 1 calc R U
C12 C 0.5402(5) -0.4720(3) 0.3664(3) 0.0235(8) Uani 1 1 d . .
H12A H 0.6409 -0.5035 0.3736 0.028 Uiso 1 1 calc R U
H12B H 0.5368 -0.5101 0.3075 0.028 Uiso 1 1 calc R U
H12C H 0.4644 -0.4937 0.4227 0.028 Uiso 1 1 calc R U
C13 C 0.7260(4) 0.0063(3) -0.2789(3) 0.0165(7) Uani 1 1 d . .
H13A H 0.6774 -0.0647 -0.2708 0.020 Uiso 1 1 calc R U
H13B H 0.8040 -0.0128 -0.2454 0.020 Uiso 1 1 calc R U
C14 C 0.7996(5) 0.0216(4) -0.3855(3) 0.0311(10) Uani 1 1 d . .
H14A H 0.8820 -0.0527 -0.4122 0.037 Uiso 1 1 calc R U
H14B H 0.8402 0.0962 -0.3936 0.037 Uiso 1 1 calc R U
H14C H 0.7243 0.0312 -0.4197 0.037 Uiso 1 1 calc R U
C15 C 1.1994(4) -0.1340(4) -0.3111(3) 0.0217(8) Uani 1 1 d . .
C16 C 1.3305(5) -0.1899(4) -0.3923(3) 0.0246(8) Uani 1 1 d . .
H16A H 1.4121 -0.2365 -0.3681 0.030 Uiso 1 1 calc R U
H16B H 1.3643 -0.1236 -0.4336 0.030 Uiso 1 1 calc R U
H16C H 1.3035 -0.2473 -0.4301 0.030 Uiso 1 1 calc R U

loop_
_atom_site_aniso_label
_atom_site_aniso_U_11
_atom_site_aniso_U_22
_atom_site_aniso_U_33
_atom_site_aniso_U_23
_atom_site_aniso_U_13
_atom_site_aniso_U_12
Ag1 0.00827(11) 0.02155(13) 0.01683(13) 0.00508(9) -0.00399(9) -0.00168(9)
Mo1 0.00595(12) 0.01144(12) 0.01022(13) 0.00278(9) -0.00389(10) -0.00259(9)
Mo2 0.00358(11) 0.00872(11) 0.00895(12) 0.00132(9) -0.00283(9) -0.00007(8)
Mo3 0.00615(12) 0.01091(12) 0.00986(13) 0.00197(9) -0.00448(10) -0.00061(9)
Mo4 0.00542(12) 0.00932(12) 0.01019(13) 0.00108(9) -0.00421(9) -0.00114(9)
O1 0.0121(11) 0.0136(10) 0.0123(11) -0.0008(8) -0.0054(9) -0.0029(8)
O2 0.0106(10) 0.0116(10) 0.0139(11) 0.0028(8) -0.0066(9) -0.0038(8)
O3 0.0137(11) 0.0183(11) 0.0152(12) -0.0003(9) -0.0071(10) -0.0018(9)
O4 0.0096(11) 0.0147(11) 0.0177(12) 0.0041(9) -0.0077(9) -0.0013(9)
O5 0.0114(11) 0.0180(11) 0.0156(12) 0.0023(9) -0.0072(9) -0.0036(9)
O6 0.0054(10) 0.0108(10) 0.0111(10) 0.0013(8) -0.0040(8) -0.0019(8)
O7 0.0073(10) 0.0101(10) 0.0114(11) 0.0019(8) -0.0039(8) -0.0010(8)
O8 0.0129(11) 0.0158(11) 0.0128(11) 0.0047(9) -0.0058(9) -0.0045(9)
O9 0.0091(10) 0.0141(10) 0.0164(12) 0.0016(9) -0.0061(9) -0.0018(8)
O10 0.0071(10) 0.0150(10) 0.0113(11) 0.0011(8) -0.0030(9) -0.0003(8)
O11 0.0070(10) 0.0148(10) 0.0154(11) 0.0023(8) -0.0043(9) -0.0003(8)
O12 0.0069(10) 0.0102(10) 0.0130(11) 0.0004(8) -0.0035(9) 0.0004(8)
O13 0.0150(11) 0.0171(11) 0.0177(12) 0.0059(9) -0.0083(10) -0.0071(9)
O14 0.0070(10) 0.0105(10) 0.0121(11) 0.0012(8) -0.0049(8) -0.0011(8)
O15 0.0205(16) 0.073(3) 0.039(2) 0.0045(18) -0.0051(14) -0.0038(16)
O16 0.0181(13) 0.0501(18) 0.0208(14) 0.0145(13) -0.0079(11) -0.0081(12)
N1 0.0113(13) 0.0115(12) 0.0175(14) 0.0009(10) -0.0072(11) -0.0006(10)
N2 0.0102(13) 0.0126(12) 0.0199(15) 0.0021(11) -0.0065(11) -0.0032(10)
N3 0.0216(17) 0.044(2) 0.0257(19) -0.0029(16) -0.0094(15) -0.0039(15)
C1 0.0105(14) 0.0120(14) 0.0183(17) 0.0008(12) -0.0057(13) -0.0019(11)
C2 0.0134(15) 0.0133(14) 0.0200(17) -0.0010(12) -0.0085(13) 0.0020(12)
C3 0.0134(16) 0.0126(14) 0.0227(18) -0.0016(12) -0.0073(14) 0.0034(12)
C4 0.0170(16) 0.0181(16) 0.0169(17) 0.0017(13) -0.0048(14) -0.0050(13)
C5 0.0144(15) 0.0157(15) 0.0155(16) 0.0027(12) -0.0070(13) -0.0021(12)
C6 0.023(2) 0.043(2) 0.027(2) 0.0190(18) -0.0157(17) -0.0161(17)
C7 0.0211(19) 0.0285(19) 0.023(2) 0.0024(15) -0.0034(16) -0.0100(15)
C8 0.034(2) 0.032(2) 0.021(2) 0.0037(16) -0.0098(17) -0.0191(17)
C9 0.054(3) 0.041(2) 0.022(2) -0.0002(18) -0.005(2) -0.028(2)
C10 0.040(3) 0.068(3) 0.033(3) 0.023(2) -0.026(2) -0.030(2)
C11 0.0177(16) 0.0199(16) 0.0101(16) 0.0030(12) -0.0023(13) -0.0044(13)
C12 0.030(2) 0.0210(17) 0.0201(19) 0.0079(14) -0.0078(16) -0.0089(15)
C13 0.0102(15) 0.0167(15) 0.0203(18) -0.0040(13) -0.0048(13) 0.0014(12)
C14 0.031(2) 0.0225(18) 0.024(2) -0.0049(15) 0.0100(17) -0.0020(16)
C15 0.0192(18) 0.0264(18) 0.0209(19) -0.0019(14) -0.0083(16) -0.0048(15)
C16 0.0234(19) 0.0289(19) 0.0173(18) -0.0047(15) -0.0007(15) -0.0051(15)

loop_
_atom_type_symbol
_atom_type_description
_atom_type_scat_dispersion_real
_atom_type_scat_dispersion_imag
_atom_type_scat_source
C C 0.0033 0.0016
;
International Tables for Crystallography
(Vol. C, Tables 4.2.6.8 and 6.1.1.4)
;
H H 0.0000 0.0000
;
International Tables for Crystallography
(Vol. C, Table 6.1.1.4)
;
Ag Ag -0.8971 1.1015
;
International Tables for Crystallography
(Vol. C, Tables 4.2.6.8 and 6.1.1.4)
;
Mo Mo -1.6832 0.6857
;
International Tables for Crystallography
(Vol. C, Tables 4.2.6.8 and 6.1.1.4)
;
N N 0.0061 0.0033
;
International Tables for Crystallography
(Vol. C, Tables 4.2.6.8 and 6.1.1.4)
;
O O 0.0106 0.0060
;
International Tables for Crystallography
(Vol. C, Tables 4.2.6.8 and 6.1.1.4)
;

loop_
_geom_angle_atom_site_label_1
_geom_angle_atom_site_label_2
_geom_angle_atom_site_label_3
_geom_angle
_geom_angle_site_symmetry_1
_geom_angle_site_symmetry_3
N3 Ag1 O5 91.25(10) . .
N3 Ag1 O4 87.87(12) . 2_755
O5 Ag1 O4 87.19(8) . 2_755
N3 Ag1 O9 156.08(11) . .
O5 Ag1 O9 81.03(8) . .
O4 Ag1 O9 114.10(8) 2_755 .
N3 Ag1 O9 81.76(10) . 2_755
O5 Ag1 O9 171.64(8) . 2_755
O4 Ag1 O9 97.07(8) 2_755 2_755
O9 Ag1 O9 103.58(6) . 2_755
N3 Ag1 Ag1 128.18(10) . 2_755
O5 Ag1 Ag1 132.77(6) . 2_755
O4 Ag1 Ag1 115.36(6) 2_755 2_755
O9 Ag1 Ag1 52.21(5) . 2_755
O9 Ag1 Ag1 51.37(6) 2_755 2_755
O13 Mo1 O5 104.36(12) . .
O13 Mo1 O2 98.42(11) . .
O5 Mo1 O2 100.84(10) . .
O13 Mo1 O10 100.35(11) . .
O5 Mo1 O10 92.01(10) . .
O2 Mo1 O10 153.83(10) . .
O13 Mo1 O14 94.91(10) . 2_655
O5 Mo1 O14 158.20(10) . 2_655
O2 Mo1 O14 86.08(9) . 2_655
O10 Mo1 O14 74.31(9) . 2_655
O13 Mo1 O6 165.84(10) . .
O5 Mo1 O6 88.88(10) . .
O2 Mo1 O6 73.74(9) . .
O10 Mo1 O6 83.92(9) . .
O14 Mo1 O6 73.10(8) 2_655 .
O11 Mo2 O12 105.06(11) . .
O11 Mo2 O14 103.14(10) . .
O12 Mo2 O14 99.59(10) . .
O11 Mo2 O6 101.89(10) . .
O12 Mo2 O6 99.92(10) . .
O14 Mo2 O6 142.82(9) . .
O11 Mo2 O7 96.86(10) . .
O12 Mo2 O7 158.07(9) . .
O14 Mo2 O7 75.55(9) . .
O6 Mo2 O7 74.55(9) . .
O11 Mo2 O6 175.89(10) . 2_655
O12 Mo2 O6 78.98(9) . 2_655
O14 Mo2 O6 76.67(8) . 2_655
O6 Mo2 O6 76.43(10) . 2_655
O7 Mo2 O6 79.09(8) . 2_655
O3 Mo3 O4 105.67(12) . .
O3 Mo3 O8 102.40(11) . .
O4 Mo3 O8 98.42(10) . .
O3 Mo3 O7 96.60(10) . .
O4 Mo3 O7 90.86(10) . .
O8 Mo3 O7 155.66(10) . .
O3 Mo3 O10 88.88(10) . 2_655
O4 Mo3 O10 163.79(10) . 2_655
O8 Mo3 O10 85.06(9) . 2_655
O7 Mo3 O10 80.20(9) . 2_655
O3 Mo3 O14 156.25(9) . .
O4 Mo3 O14 95.00(10) . .
O8 Mo3 O14 85.66(9) . .
O7 Mo3 O14 71.08(8) . .
O10 Mo3 O14 69.37(8) 2_655 .
O1 Mo4 O9 105.75(11) . .
O1 Mo4 O2 103.27(10) . .
O9 Mo4 O2 97.63(11) . .
O1 Mo4 O7 103.08(11) . .
O9 Mo4 O7 96.91(10) . .
O2 Mo4 O7 145.02(10) . .
O1 Mo4 O6 158.98(10) . .
O9 Mo4 O6 95.22(10) . .
O2 Mo4 O6 74.63(9) . .
O7 Mo4 O6 72.50(9) . .
O1 Mo4 O12 87.69(10) . 2_655
O9 Mo4 O12 166.55(10) . 2_655
O2 Mo4 O12 78.21(9) . 2_655
O7 Mo4 O12 80.30(9) . 2_655
O6 Mo4 O12 71.36(8) . 2_655
Mo4 O2 Mo1 115.63(11) . .
Mo3 O4 Ag1 136.27(12) . 2_755
Mo1 O5 Ag1 137.01(13) . .
Mo2 O6 Mo4 102.12(9) . .
Mo2 O6 Mo1 155.21(12) . .
Mo4 O6 Mo1 91.88(8) . .
Mo2 O6 Mo2 103.57(10) . 2_655
Mo4 O6 Mo2 95.78(8) . 2_655
Mo1 O6 Mo2 95.13(7) . 2_655
Mo4 O7 Mo3 146.97(12) . .
Mo4 O7 Mo2 105.11(10) . .
Mo3 O7 Mo2 102.47(9) . .
C11 O8 Mo3 130.1(2) . .
Mo4 O9 Ag1 130.01(12) . .
Mo4 O9 Ag1 128.69(12) . 2_755
Ag1 O9 Ag1 76.42(6) . 2_755
C13 O10 Mo1 124.43(19) . .
C13 O10 Mo3 119.7(2) . 2_655
Mo1 O10 Mo3 110.24(10) . 2_655
Mo2 O12 Mo4 113.86(11) . 2_655
Mo2 O14 Mo1 113.43(10) . 2_655
Mo2 O14 Mo3 104.38(10) . .
Mo1 O14 Mo3 103.31(9) 2_655 .
C7 O16 C6 118.1(3) . .
C1 N1 C3 109.0(3) . .
C1 N1 C5 125.7(3) . .
C3 N1 C5 125.2(3) . .
C1 N2 C2 108.8(3) . .
C1 N2 C4 125.1(3) . .
C2 N2 C4 126.1(3) . .
C15 N3 Ag1 146.8(3) . .
N1 C1 N2 108.5(3) . .
N1 C1 H1 125.7 . .
N2 C1 H1 125.7 . .
C3 C2 N2 107.1(3) . .
C3 C2 H2 126.5 . .
N2 C2 H2 126.5 . .
C2 C3 N1 106.6(3) . .
C2 C3 H3 126.7 . .
N1 C3 H3 126.7 . .
N2 C4 H4A 109.5 . .
N2 C4 H4B 109.5 . .
H4A C4 H4B 109.5 . .
N2 C4 H4C 109.5 . .
H4A C4 H4C 109.5 . .
H4B C4 H4C 109.5 . .
N1 C5 C6 111.0(3) . .
N1 C5 H5A 109.4 . .
C6 C5 H5A 109.4 . .
N1 C5 H5B 109.4 . .
C6 C5 H5B 109.4 . .
H5A C5 H5B 108.0 . .
O16 C6 C5 104.1(3) . .
O16 C6 H6A 110.9 . .
C5 C6 H6A 110.9 . .
O16 C6 H6B 110.9 . .
C5 C6 H6B 110.9 . .
H6A C6 H6B 109.0 . .
O15 C7 O16 123.6(4) . .
O15 C7 C8 125.7(4) . .
O16 C7 C8 110.7(3) . .
C9 C8 C7 117.8(4) . .
C9 C8 C10 124.4(4) . .
C7 C8 C10 117.8(4) . .
C8 C9 H9A 120.0 . .
C8 C9 H9B 120.0 . .
H9A C9 H9B 120.0 . .
C8 C10 H10A 109.5 . .
C8 C10 H10B 109.5 . .
H10A C10 H10B 109.5 . .
C8 C10 H10C 109.5 . .
H10A C10 H10C 109.5 . .
H10B C10 H10C 109.5 . .
O8 C11 C12 110.4(3) . .
O8 C11 H11A 109.6 . .
C12 C11 H11A 109.6 . .
O8 C11 H11B 109.6 . .
C12 C11 H11B 109.6 . .
H11A C11 H11B 108.1 . .
C11 C12 H12A 109.5 . .
C11 C12 H12B 109.5 . .
H12A C12 H12B 109.5 . .
C11 C12 H12C 109.5 . .
H12A C12 H12C 109.5 . .
H12B C12 H12C 109.5 . .
O10 C13 C14 110.1(3) . .
O10 C13 H13A 109.6 . .
C14 C13 H13A 109.6 . .
O10 C13 H13B 109.6 . .
C14 C13 H13B 109.6 . .
H13A C13 H13B 108.1 . .
C13 C14 H14A 109.5 . .
C13 C14 H14B 109.5 . .
H14A C14 H14B 109.5 . .
C13 C14 H14C 109.5 . .
H14A C14 H14C 109.5 . .
H14B C14 H14C 109.5 . .
N3 C15 C16 179.2(5) . .
C15 C16 H16A 109.5 . .
C15 C16 H16B 109.5 . .
H16A C16 H16B 109.5 . .
C15 C16 H16C 109.5 . .
H16A C16 H16C 109.5 . .
H16B C16 H16C 109.5 . .

loop_
_geom_bond_atom_site_label_1
_geom_bond_atom_site_label_2
_geom_bond_distance
_geom_bond_site_symmetry_2
Ag1 N3 2.365(4) .
Ag1 O5 2.409(2) .
Ag1 O4 2.431(3) 2_755
Ag1 O9 2.478(2) .
Ag1 O9 2.507(2) 2_755
Ag1 Ag1 3.0836(6) 2_755
Mo1 O13 1.702(2) .
Mo1 O5 1.716(2) .
Mo1 O2 1.930(2) .
Mo1 O10 2.019(2) .
Mo1 O14 2.192(2) 2_655
Mo1 O6 2.291(2) .
Mo2 O11 1.707(2) .
Mo2 O12 1.762(2) .
Mo2 O14 1.909(2) .
Mo2 O6 1.930(2) .
Mo2 O7 2.169(2) .
Mo2 O6 2.359(2) 2_655
Mo3 O3 1.699(2) .
Mo3 O4 1.719(2) .
Mo3 O8 1.890(2) .
Mo3 O7 2.053(2) .
Mo3 O10 2.226(2) 2_655
Mo3 O14 2.250(2) .
Mo4 O1 1.706(2) .
Mo4 O9 1.737(2) .
Mo4 O2 1.929(2) .
Mo4 O7 1.934(2) .
Mo4 O6 2.254(2) .
Mo4 O12 2.308(2) 2_655
O4 Ag1 2.431(3) 2_755
O6 Mo2 2.359(2) 2_655
O8 C11 1.436(4) .
O9 Ag1 2.507(2) 2_755
O10 C13 1.460(4) .
O10 Mo3 2.226(2) 2_655
O12 Mo4 2.308(2) 2_655
O14 Mo1 2.192(2) 2_655
O15 C7 1.209(5) .
O16 C7 1.339(5) .
O16 C6 1.441(5) .
N1 C1 1.321(5) .
N1 C3 1.386(4) .
N1 C5 1.470(4) .
N2 C1 1.332(4) .
N2 C2 1.377(4) .
N2 C4 1.467(5) .
N3 C15 1.137(5) .
C1 H1 0.9500 .
C2 C3 1.352(5) .
C2 H2 0.9500 .
C3 H3 0.9500 .
C4 H4A 0.9800 .
C4 H4B 0.9800 .
C4 H4C 0.9800 .
C5 C6 1.505(5) .
C5 H5A 0.9900 .
C5 H5B 0.9900 .
C6 H6A 0.9900 .
C6 H6B 0.9900 .
C7 C8 1.504(6) .
C8 C9 1.326(6) .
C8 C10 1.507(7) .
C9 H9A 0.9500 .
C9 H9B 0.9500 .
C10 H10A 0.9800 .
C10 H10B 0.9800 .
C10 H10C 0.9800 .
C11 C12 1.501(5) .
C11 H11A 0.9900 .
C11 H11B 0.9900 .
C12 H12A 0.9800 .
C12 H12B 0.9800 .
C12 H12C 0.9800 .
C13 C14 1.513(5) .
C13 H13A 0.9900 .
C13 H13B 0.9900 .
C14 H14A 0.9800 .
C14 H14B 0.9800 .
C14 H14C 0.9800 .
C15 C16 1.453(5) .
C16 H16A 0.9800 .
C16 H16B 0.9800 .
C16 H16C 0.9800 .

loop_
_geom_torsion_atom_site_label_1
_geom_torsion_atom_site_label_2
_geom_torsion_atom_site_label_3
_geom_torsion_atom_site_label_4
_geom_torsion
_geom_torsion_site_symmetry_1
_geom_torsion_site_symmetry_4
O3 Mo3 O4 Ag1 -70.1(2) . 2_755
O8 Mo3 O4 Ag1 -175.62(17) . 2_755
O7 Mo3 O4 Ag1 26.96(18) . 2_755
O10 Mo3 O4 Ag1 83.0(4) 2_655 2_755
O14 Mo3 O4 Ag1 98.04(17) . 2_755
O13 Mo1 O5 Ag1 153.63(17) . .
O2 Mo1 O5 Ag1 51.93(19) . .
O10 Mo1 O5 Ag1 -105.15(18) . .
O14 Mo1 O5 Ag1 -55.0(4) 2_655 .
O6 Mo1 O5 Ag1 -21.28(18) . .
O3 Mo3 O8 C11 42.5(3) . .
O4 Mo3 O8 C11 150.7(3) . .
O7 Mo3 O8 C11 -97.9(3) . .
O10 Mo3 O8 C11 -45.2(3) 2_655 .
O14 Mo3 O8 C11 -114.9(3) . .
O1 Mo4 O9 Ag1 -172.49(14) . .
O2 Mo4 O9 Ag1 -66.33(15) . .
O7 Mo4 O9 Ag1 81.78(15) . .
O6 Mo4 O9 Ag1 8.82(15) . .
O12 Mo4 O9 Ag1 4.7(5) 2_655 .
O1 Mo4 O9 Ag1 81.28(16) . 2_755
O2 Mo4 O9 Ag1 -172.55(14) . 2_755
O7 Mo4 O9 Ag1 -24.45(16) . 2_755
O6 Mo4 O9 Ag1 -97.41(14) . 2_755
O12 Mo4 O9 Ag1 -101.6(4) 2_655 2_755
O11 Mo2 O12 Mo4 179.90(11) . 2_655
O14 Mo2 O12 Mo4 73.39(12) . 2_655
O6 Mo2 O12 Mo4 -74.81(12) . 2_655
O7 Mo2 O12 Mo4 -1.7(3) . 2_655
O6 Mo2 O12 Mo4 -0.88(10) 2_655 2_655
C3 N1 C1 N2 -1.4(4) . .
C5 N1 C1 N2 -177.6(3) . .
C2 N2 C1 N1 1.8(4) . .
C4 N2 C1 N1 -179.2(3) . .
C1 N2 C2 C3 -1.5(4) . .
C4 N2 C2 C3 179.5(3) . .
N2 C2 C3 N1 0.6(4) . .
C1 N1 C3 C2 0.5(4) . .
C5 N1 C3 C2 176.6(3) . .
C1 N1 C5 C6 -121.6(4) . .
C3 N1 C5 C6 62.8(5) . .
C7 O16 C6 C5 139.7(4) . .
N1 C5 C6 O16 -177.7(3) . .
C6 O16 C7 O15 2.6(7) . .
C6 O16 C7 C8 -178.9(4) . .
O15 C7 C8 C9 5.9(7) . .
O16 C7 C8 C9 -172.5(4) . .
O15 C7 C8 C10 -174.3(5) . .
O16 C7 C8 C10 7.2(6) . .
Mo3 O8 C11 C12 172.0(2) . .
Mo1 O10 C13 C14 -114.6(3) . .
Mo3 O10 C13 C14 94.4(3) 2_655 .
